data_7048581
loop_
_publ_author_name
'Sun, Ziyue'
'Zhao, Yanxia'
'Prior, Timothy J.'
'Elsegood, Mark R. J.'
'Wang, Kuiyuan'
'Xing, Tian'
'Redshaw, Carl'

_publ_section_title
;
 Mono-oxo molybdenum(vi) and tungsten(vi) complexes bearing chelating
 aryloxides: synthesis, structure and ring opening polymerization of
 cyclic esters
;
_journal_name_full 'Dalton Transactions'
_journal_paper_doi 10.1039/C8DT04566F
_journal_year 2019
_chemical_formula_moiety 'C44 H52 Cl2 O4 W, 3.5(C2 H3 N)'
_chemical_formula_sum 'C51 H62.5 Cl2 N3.5 O4 W'
_chemical_formula_weight 1043.29
_space_group_crystal_system monoclinic
_space_group_IT_number 15
_space_group_name_Hall '-I 2ya'
_space_group_name_H-M_alt 'I 1 2/a 1'
_symmetry_space_group_name_Hall '-I 2ya'
_symmetry_space_group_name_H-M 'I 1 2/a 1'
_atom_sites_solution_hydrogens geom
_atom_sites_solution_primary iterative
_atom_sites_solution_secondary difmap
_audit_creation_method SHELXL-2016/6
_audit_update_record
;
2018-08-10 deposited with the CCDC.
2018-12-26 downloaded from the CCDC.
;
_cell_angle_alpha 90
_cell_angle_beta 105.7949(10)
_cell_angle_gamma 90
_cell_formula_units_Z 8
_cell_length_a 26.8222(19)
_cell_length_b 10.0205(7)
_cell_length_c 40.384(3)
_cell_measurement_reflns_used 34461
_cell_measurement_temperature 150(2)
_cell_measurement_theta_max 30.55
_cell_measurement_theta_min 2.25
_cell_volume 10444.3(13)
_computing_cell_refinement 'Bruker SAINT'
_computing_data_collection 'Bruker APEX 2'
_computing_data_reduction 'Bruker SAINT'
_computing_molecular_graphics 'Bruker SHELXTL'
_computing_publication_material 'Bruker SHELXTL'
_computing_structure_refinement 'SHELXL-2016/6 (Sheldrick, 2016)'
_computing_structure_solution 'SHELXS-97 (Sheldrick, 2008)'
_diffrn_ambient_temperature 150(2)
_diffrn_measured_fraction_theta_full 0.999
_diffrn_measured_fraction_theta_max 0.997
_diffrn_measurement_device_type 'Bruker APEX 2 CCD area detector diffractometer'
_diffrn_measurement_method '\w rotation with narrow frames'
_diffrn_radiation_monochromator graphite
_diffrn_radiation_type MoK\a
_diffrn_radiation_wavelength 0.71073
_diffrn_reflns_av_R_equivalents 0.0413
_diffrn_reflns_av_unetI/netI 0.0333
_diffrn_reflns_Laue_measured_fraction_full 0.999
_diffrn_reflns_Laue_measured_fraction_max 0.997
_diffrn_reflns_limit_h_max 37
_diffrn_reflns_limit_h_min -38
_diffrn_reflns_limit_k_max 14
_diffrn_reflns_limit_k_min -14
_diffrn_reflns_limit_l_max 57
_diffrn_reflns_limit_l_min -57
_diffrn_reflns_number 80771
_diffrn_reflns_point_group_measured_fraction_full 0.999
_diffrn_reflns_point_group_measured_fraction_max 0.997
_diffrn_reflns_theta_full 25.242
_diffrn_reflns_theta_max 30.551
_diffrn_reflns_theta_min 1.640
_diffrn_source 'fine-focus sealed tube'
_exptl_absorpt_coefficient_mu 2.358
_exptl_absorpt_correction_T_max 0.637
_exptl_absorpt_correction_T_min 0.223
_exptl_absorpt_correction_type multi-scan
_exptl_absorpt_process_details 'SADABS v2014/5, Sheldrick, G.M., (2014)'
_exptl_crystal_colour 'dark green'
_exptl_crystal_density_diffrn 1.327
_exptl_crystal_density_method 'not measured'
_exptl_crystal_description block
_exptl_crystal_F_000 4264
_exptl_crystal_recrystallization_method 'Re-crystallisation from solvent: acetonitrile'
_exptl_crystal_size_max 0.910
_exptl_crystal_size_mid 0.380
_exptl_crystal_size_min 0.210
_refine_diff_density_max 1.322
_refine_diff_density_min -2.351
_refine_diff_density_rms 0.105
_refine_ls_extinction_method none
_refine_ls_goodness_of_fit_ref 1.191
_refine_ls_hydrogen_treatment constr
_refine_ls_matrix_type full
_refine_ls_number_parameters 628
_refine_ls_number_reflns 15974
_refine_ls_number_restraints 257
_refine_ls_restrained_S_all 1.189
_refine_ls_R_factor_all 0.0478
_refine_ls_R_factor_gt 0.0373
_refine_ls_shift/su_max 0.003
_refine_ls_shift/su_mean 0.000
_refine_ls_structure_factor_coef Fsqd
_refine_ls_weighting_details 'w=1/[\s^2^(Fo^2^)+(0.0206P)^2^+30.2208P] where P=(Fo^2^+2Fc^2^)/3'
_refine_ls_weighting_scheme calc
_refine_ls_wR_factor_gt 0.0724
_refine_ls_wR_factor_ref 0.0754
_reflns_Friedel_coverage 0.000
_reflns_number_gt 13856
_reflns_number_total 15974
_reflns_threshold_expression 'I > 2\s(I)'
_cod_data_source_file c8dt04566f2.cif
_cod_data_source_block 7dot3.5MeCN
_cod_original_formula_sum 'C51 H62.50 Cl2 N3.50 O4 W'
_cod_database_code 7048581
_shelx_shelxl_version_number 2016/6
_shelx_space_group_comment
; 
The symmetry employed for this shelxl refinement is uniquely defined 
by the following loop, which should always be used as a source of 
symmetry information in preference to the above space-group names. 
They are only intended as comments. 
;
_shelx_estimated_absorpt_t_min 0.223
_shelx_estimated_absorpt_t_max 0.637

loop_
_space_group_symop_operation_xyz
'x, y, z'
'-x+1/2, y, -z'
'x+1/2, y+1/2, z+1/2'
'-x+1, y+1/2, -z+1/2'
'-x, -y, -z'
'x-1/2, -y, z'
'-x+1/2, -y+1/2, -z+1/2'
'x, -y+1/2, z+1/2'

loop_
_atom_site_label
_atom_site_type_symbol
_atom_site_fract_x
_atom_site_fract_y
_atom_site_fract_z
_atom_site_U_iso_or_equiv
_atom_site_adp_type
_atom_site_occupancy
_atom_site_site_symmetry_order
_atom_site_calc_flag
_atom_site_refinement_flags_posn
_atom_site_refinement_flags_adp
_atom_site_refinement_flags_occupancy
_atom_site_disorder_assembly
_atom_site_disorder_group
W1 W 0.37344(2) 0.47956(2) 0.32510(2) 0.01736(3) Uani 1 1 d . . . . .
Cl1 Cl 0.44856(3) 0.51075(8) 0.30703(2) 0.03044(15) Uani 1 1 d . . . . .
Cl2 Cl 0.36750(3) 0.27239(7) 0.29807(2) 0.03269(17) Uani 1 1 d . . . . .
O1 O 0.40798(7) 0.41781(19) 0.36990(5) 0.0221(4) Uani 1 1 d . . . . .
O2 O 0.38810(7) 0.64992(18) 0.34547(5) 0.0188(4) Uani 1 1 d . . . . .
O3 O 0.32899(7) 0.57556(18) 0.28820(5) 0.0170(4) Uani 1 1 d . . . . .
O4 O 0.31380(7) 0.44639(19) 0.33812(5) 0.0206(4) Uani 1 1 d . . . . .
C1 C 0.40352(10) 0.4682(3) 0.40078(7) 0.0220(5) Uani 1 1 d . . . . .
C2 C 0.36567(10) 0.4174(3) 0.41567(7) 0.0219(5) Uani 1 1 d . . . . .
C3 C 0.36264(12) 0.4721(3) 0.44680(7) 0.0278(6) Uani 1 1 d . . . . .
H3 H 0.337526 0.437827 0.457210 0.033 Uiso 1 1 calc R U . . .
C4 C 0.39497(12) 0.5750(3) 0.46329(7) 0.0287(6) Uani 1 1 d . . . . .
C5 C 0.43110(11) 0.6237(3) 0.44739(7) 0.0272(6) Uani 1 1 d . . . . .
H5 H 0.453169 0.694541 0.458105 0.033 Uiso 1 1 calc R U . . .
C6 C 0.43634(10) 0.5731(3) 0.41649(7) 0.0231(6) Uani 1 1 d . . . . .
C7 C 0.39327(15) 0.6254(4) 0.49884(8) 0.0387(8) Uani 1 1 d . . . . .
C8 C 0.3404(2) 0.6048(7) 0.50529(13) 0.0818(18) Uani 1 1 d . . . . .
H8A H 0.313616 0.645705 0.486582 0.123 Uiso 1 1 calc R U . . .
H8B H 0.340131 0.646354 0.527197 0.123 Uiso 1 1 calc R U . . .
H8C H 0.333554 0.509001 0.506231 0.123 Uiso 1 1 calc R U . . .
C9 C 0.4337(3) 0.5489(6) 0.52571(11) 0.091(2) Uani 1 1 d . . . . .
H9A H 0.433051 0.578232 0.548740 0.136 Uiso 1 1 calc R U . . .
H9B H 0.468069 0.565754 0.522514 0.136 Uiso 1 1 calc R U . . .
H9C H 0.426067 0.453160 0.523242 0.136 Uiso 1 1 calc R U . . .
C10 C 0.4057(2) 0.7735(5) 0.50308(12) 0.0720(15) Uani 1 1 d . . . . .
H10A H 0.440816 0.789184 0.501068 0.108 Uiso 1 1 calc R U . . .
H10B H 0.403479 0.803084 0.525767 0.108 Uiso 1 1 calc R U . . .
H10C H 0.380799 0.823692 0.485141 0.108 Uiso 1 1 calc R U . . .
C11 C 0.47782(10) 0.6295(3) 0.40147(8) 0.0245(6) Uani 1 1 d . . . . .
H11A H 0.487813 0.559144 0.387288 0.029 Uiso 1 1 calc R U . . .
H11B H 0.508726 0.649415 0.420714 0.029 Uiso 1 1 calc R U . . .
C12 C 0.42175(10) 0.7537(3) 0.35038(7) 0.0181(5) Uani 1 1 d . . . . .
C13 C 0.46404(10) 0.7541(3) 0.37959(7) 0.0208(5) Uani 1 1 d . . . . .
C14 C 0.49626(10) 0.8656(3) 0.38515(8) 0.0232(6) Uani 1 1 d . . . . .
H14 H 0.524366 0.869627 0.405384 0.028 Uiso 1 1 calc R U . . .
C15 C 0.48848(10) 0.9720(3) 0.36183(8) 0.0236(5) Uani 1 1 d . . . . .
C16 C 0.44706(10) 0.9632(3) 0.33205(8) 0.0224(5) Uani 1 1 d . . . . .
H16 H 0.441820 1.033448 0.315656 0.027 Uiso 1 1 calc R U . . .
C17 C 0.41338(10) 0.8550(3) 0.32575(7) 0.0191(5) Uani 1 1 d . . . . .
C18 C 0.52388(11) 1.0952(3) 0.36873(8) 0.0297(6) Uani 1 1 d D U . . .
C19 C 0.5802(2) 1.0605(9) 0.3836(3) 0.055(2) Uani 0.670(15) 1 d D U P A 1
H19A H 0.591708 1.003090 0.367468 0.082 Uiso 0.670(15) 1 calc R U P A 1
H19B H 0.600902 1.142545 0.387527 0.082 Uiso 0.670(15) 1 calc R U P A 1
H19C H 0.584663 1.013438 0.405481 0.082 Uiso 0.670(15) 1 calc R U P A 1
C20 C 0.5062(4) 1.1850(8) 0.3941(3) 0.058(2) Uani 0.670(15) 1 d D U P A 1
H20A H 0.469521 1.207800 0.384478 0.087 Uiso 0.670(15) 1 calc R U P A 1
H20B H 0.510682 1.137770 0.415928 0.087 Uiso 0.670(15) 1 calc R U P A 1
H20C H 0.526921 1.266878 0.397973 0.087 Uiso 0.670(15) 1 calc R U P A 1
C21 C 0.5195(3) 1.1790(9) 0.33554(17) 0.056(2) Uani 0.670(15) 1 d D U P A 1
H21A H 0.483140 1.203172 0.325213 0.084 Uiso 0.670(15) 1 calc R U P A 1
H21B H 0.540317 1.260219 0.341440 0.084 Uiso 0.670(15) 1 calc R U P A 1
H21C H 0.532128 1.126133 0.319078 0.084 Uiso 0.670(15) 1 calc R U P A 1
C19X C 0.5716(5) 1.0685(16) 0.3994(4) 0.044(4) Uani 0.330(15) 1 d D U P A 2
H19D H 0.590476 0.990786 0.394417 0.066 Uiso 0.330(15) 1 calc R U P A 2
H19E H 0.594399 1.146762 0.403265 0.066 Uiso 0.330(15) 1 calc R U P A 2
H19F H 0.560237 1.051169 0.420134 0.066 Uiso 0.330(15) 1 calc R U P A 2
C20X C 0.4948(5) 1.2122(13) 0.3757(5) 0.046(3) Uani 0.330(15) 1 d D U P A 2
H20D H 0.482624 1.194660 0.396109 0.068 Uiso 0.330(15) 1 calc R U P A 2
H20E H 0.517526 1.290557 0.379910 0.068 Uiso 0.330(15) 1 calc R U P A 2
H20F H 0.465053 1.228850 0.355887 0.068 Uiso 0.330(15) 1 calc R U P A 2
C21X C 0.5442(7) 1.1148(19) 0.3374(4) 0.055(4) Uani 0.330(15) 1 d D U P A 2
H21D H 0.563084 1.034799 0.333803 0.082 Uiso 0.330(15) 1 calc R U P A 2
H21E H 0.515013 1.130261 0.317024 0.082 Uiso 0.330(15) 1 calc R U P A 2
H21F H 0.567486 1.191968 0.341047 0.082 Uiso 0.330(15) 1 calc R U P A 2
C22 C 0.37202(10) 0.8395(3) 0.29178(7) 0.0206(5) Uani 1 1 d . . . . .
H22A H 0.371105 0.922465 0.278307 0.025 Uiso 1 1 calc R U . . .
H22B H 0.382569 0.766152 0.278709 0.025 Uiso 1 1 calc R U . . .
C23 C 0.29714(10) 0.6811(2) 0.29103(6) 0.0156(5) Uani 1 1 d . . . . .
C24 C 0.31755(10) 0.8109(3) 0.29415(6) 0.0173(5) Uani 1 1 d . . . . .
C25 C 0.28585(10) 0.9153(3) 0.29866(7) 0.0190(5) Uani 1 1 d . . . . .
H25 H 0.299490 1.003379 0.300962 0.023 Uiso 1 1 calc R U . . .
C26 C 0.23492(10) 0.8962(3) 0.29994(7) 0.0194(5) Uani 1 1 d . . . . .
C27 C 0.21617(10) 0.7658(3) 0.29644(6) 0.0181(5) Uani 1 1 d . . . . .
H27 H 0.181463 0.750424 0.297005 0.022 Uiso 1 1 calc R U . . .
C28 C 0.24623(10) 0.6566(3) 0.29214(6) 0.0162(5) Uani 1 1 d . . . . .
C29 C 0.20175(12) 1.0129(3) 0.30630(8) 0.0270(6) Uani 1 1 d . . . . .
C30 C 0.21339(17) 1.0333(4) 0.34523(9) 0.0500(11) Uani 1 1 d . . . . .
H30A H 0.250384 1.051912 0.354837 0.075 Uiso 1 1 calc R U . . .
H30B H 0.204180 0.952316 0.355847 0.075 Uiso 1 1 calc R U . . .
H30C H 0.193057 1.108645 0.349941 0.075 Uiso 1 1 calc R U . . .
C31 C 0.21438(14) 1.1411(3) 0.28968(10) 0.0418(9) Uani 1 1 d . . . . .
H31A H 0.210118 1.125721 0.265098 0.063 Uiso 1 1 calc R U . . .
H31B H 0.250238 1.167459 0.300735 0.063 Uiso 1 1 calc R U . . .
H31C H 0.190867 1.212353 0.292551 0.063 Uiso 1 1 calc R U . . .
C32 C 0.14354(12) 0.9857(3) 0.29166(9) 0.0350(7) Uani 1 1 d . . . . .
H32A H 0.133605 0.909255 0.303611 0.053 Uiso 1 1 calc R U . . .
H32B H 0.136025 0.965873 0.267027 0.053 Uiso 1 1 calc R U . . .
H32C H 0.123853 1.064541 0.295001 0.053 Uiso 1 1 calc R U . . .
C33 C 0.22276(10) 0.5189(3) 0.29036(6) 0.0179(5) Uani 1 1 d . . . . .
H33A H 0.242250 0.457299 0.279324 0.021 Uiso 1 1 calc R U . . .
H33B H 0.186538 0.522218 0.275793 0.021 Uiso 1 1 calc R U . . .
C34 C 0.27039(10) 0.4245(3) 0.34770(7) 0.0183(5) Uani 1 1 d . . . . .
C35 C 0.22335(10) 0.4651(2) 0.32542(7) 0.0168(5) Uani 1 1 d . . . . .
C36 C 0.17955(10) 0.4515(2) 0.33697(7) 0.0186(5) Uani 1 1 d . . . . .
H36 H 0.147078 0.480460 0.322689 0.022 Uiso 1 1 calc R U . . .
C37 C 0.18189(11) 0.3960(3) 0.36921(7) 0.0207(5) Uani 1 1 d . . . . .
C38 C 0.22984(11) 0.3507(3) 0.38971(7) 0.0216(5) Uani 1 1 d . . . . .
H38 H 0.231585 0.310751 0.411329 0.026 Uiso 1 1 calc R U . . .
C39 C 0.27477(10) 0.3626(3) 0.37926(7) 0.0196(5) Uani 1 1 d . . . . .
C40 C 0.13197(11) 0.3876(3) 0.38032(8) 0.0270(6) Uani 1 1 d . . . . .
C41 C 0.11448(16) 0.5300(4) 0.38554(12) 0.0496(10) Uani 1 1 d . . . . .
H41A H 0.106643 0.578247 0.363625 0.074 Uiso 1 1 calc R U . . .
H41B H 0.142219 0.576212 0.402510 0.074 Uiso 1 1 calc R U . . .
H41C H 0.083388 0.526381 0.393828 0.074 Uiso 1 1 calc R U . . .
C42 C 0.08973(13) 0.3188(4) 0.35210(9) 0.0412(9) Uani 1 1 d . . . . .
H42A H 0.100722 0.227706 0.348690 0.062 Uiso 1 1 calc R U . . .
H42B H 0.084043 0.368950 0.330560 0.062 Uiso 1 1 calc R U . . .
H42C H 0.057446 0.315640 0.359015 0.062 Uiso 1 1 calc R U . . .
C43 C 0.13922(13) 0.3095(4) 0.41373(9) 0.0381(8) Uani 1 1 d . . . . .
H43A H 0.166105 0.352271 0.432044 0.057 Uiso 1 1 calc R U . . .
H43B H 0.149675 0.217830 0.410437 0.057 Uiso 1 1 calc R U . . .
H43C H 0.106532 0.308202 0.420166 0.057 Uiso 1 1 calc R U . . .
C44 C 0.32736(11) 0.3090(3) 0.39916(8) 0.0235(6) Uani 1 1 d . . . . .
H44A H 0.342091 0.256333 0.383334 0.028 Uiso 1 1 calc R U . . .
H44B H 0.322659 0.247983 0.417358 0.028 Uiso 1 1 calc R U . . .
N1 N 0.3019(5) 0.9302(10) 0.43227(19) 0.188(6) Uani 0.785(8) 1 d D U P B 1
C45 C 0.3016(3) 0.8502(8) 0.41287(16) 0.090(3) Uani 0.785(8) 1 d D U P B 1
C46 C 0.30158(19) 0.7495(5) 0.38837(10) 0.0594(12) Uani 1 1 d D U . . .
H46A H 0.295808 0.789988 0.365540 0.089 Uiso 0.785(8) 1 calc R U P B 1
H46B H 0.273862 0.685430 0.388040 0.089 Uiso 0.785(8) 1 calc R U P B 1
H46C H 0.335057 0.703367 0.394526 0.089 Uiso 0.785(8) 1 calc R U P B 1
H46D H 0.324314 0.827679 0.393865 0.089 Uiso 0.215(8) 1 calc R U P B 2
H46E H 0.281710 0.753046 0.364115 0.089 Uiso 0.215(8) 1 calc R U P B 2
H46F H 0.322593 0.668085 0.392560 0.089 Uiso 0.215(8) 1 calc R U P B 2
N1X N 0.2413(13) 0.755(5) 0.4271(8) 0.166(13) Uani 0.215(8) 1 d D U P B 2
C45X C 0.2669(10) 0.749(3) 0.4095(6) 0.086(5) Uani 0.215(8) 1 d D U P B 2
N2 N 0.4546(2) 0.1341(6) 0.52294(14) 0.114(2) Uani 1 1 d D . . . .
C47 C 0.4435(2) 0.1214(5) 0.49487(15) 0.0726(14) Uani 1 1 d D . . . .
C48 C 0.4293(2) 0.1018(7) 0.45813(14) 0.094(2) Uani 1 1 d D . . . .
H48A H 0.451392 0.032469 0.452402 0.141 Uiso 1 1 calc R U . . .
H48B H 0.434046 0.185474 0.446792 0.141 Uiso 1 1 calc R U . . .
H48C H 0.392985 0.074094 0.450229 0.141 Uiso 1 1 calc R U . . .
N3 N 0.56777(17) 0.4269(7) 0.27352(13) 0.104(2) Uani 1 1 d D . . . .
C49 C 0.53439(16) 0.3667(5) 0.25856(11) 0.0572(12) Uani 1 1 d D . . . .
C50 C 0.49111(18) 0.2900(5) 0.23897(13) 0.0695(14) Uani 1 1 d D . . . .
H50A H 0.484110 0.312962 0.214546 0.104 Uiso 1 1 calc R U . . .
H50B H 0.460509 0.310069 0.246917 0.104 Uiso 1 1 calc R U . . .
H50C H 0.499196 0.194697 0.242099 0.104 Uiso 1 1 calc R U . . .
N4 N 0.2909(7) 0.2348(15) 0.4837(4) 0.180(7) Uani 0.5 1 d D . P C -1
C51 C 0.3082(5) 0.1439(14) 0.4992(3) 0.098(4) Uani 0.5 1 d D . P C -1
C52 C 0.3150(5) 0.0306(10) 0.5223(3) 0.087(4) Uani 0.5 1 d D . P C -1
H52A H 0.308325 -0.052085 0.508842 0.131 Uiso 0.5 1 calc R U P C -1
H52B H 0.290644 0.037503 0.536444 0.131 Uiso 0.5 1 calc R U P C -1
H52C H 0.350540 0.029788 0.537204 0.131 Uiso 0.5 1 calc R U P C -1

loop_
_atom_site_aniso_label
_atom_site_aniso_U_11
_atom_site_aniso_U_22
_atom_site_aniso_U_33
_atom_site_aniso_U_23
_atom_site_aniso_U_13
_atom_site_aniso_U_12
W1 0.01492(5) 0.01519(5) 0.02325(5) 0.00150(4) 0.00736(4) 0.00425(4)
Cl1 0.0214(3) 0.0349(4) 0.0401(4) 0.0026(3) 0.0170(3) 0.0053(3)
Cl2 0.0342(4) 0.0195(3) 0.0435(4) -0.0061(3) 0.0092(3) 0.0074(3)
O1 0.0167(9) 0.0187(9) 0.0310(11) 0.0056(8) 0.0068(8) 0.0051(7)
O2 0.0169(9) 0.0182(9) 0.0198(9) 0.0028(7) 0.0025(7) 0.0013(7)
O3 0.0168(9) 0.0175(9) 0.0181(9) -0.0005(7) 0.0072(7) 0.0037(7)
O4 0.0163(9) 0.0197(9) 0.0261(10) 0.0046(7) 0.0064(7) 0.0031(7)
C1 0.0178(12) 0.0220(13) 0.0246(13) 0.0076(11) 0.0030(10) 0.0065(10)
C2 0.0172(12) 0.0219(13) 0.0242(13) 0.0101(11) 0.0016(10) 0.0019(10)
C3 0.0269(14) 0.0337(16) 0.0221(13) 0.0120(12) 0.0057(11) 0.0025(12)
C4 0.0294(15) 0.0337(16) 0.0204(14) 0.0090(12) 0.0025(12) 0.0032(13)
C5 0.0238(14) 0.0302(15) 0.0231(14) 0.0056(12) -0.0017(11) -0.0019(12)
C6 0.0164(12) 0.0263(14) 0.0242(14) 0.0086(11) 0.0014(10) 0.0021(10)
C7 0.046(2) 0.048(2) 0.0214(15) 0.0044(14) 0.0091(14) -0.0008(16)
C8 0.076(3) 0.125(5) 0.058(3) -0.037(3) 0.041(3) -0.031(3)
C9 0.125(5) 0.115(5) 0.022(2) 0.014(2) 0.001(2) 0.054(4)
C10 0.118(5) 0.060(3) 0.050(3) -0.016(2) 0.041(3) -0.015(3)
C11 0.0137(12) 0.0288(15) 0.0283(15) 0.0081(12) 0.0010(11) 0.0004(10)
C12 0.0141(11) 0.0169(12) 0.0239(13) -0.0012(10) 0.0059(10) 0.0010(9)
C13 0.0148(12) 0.0225(13) 0.0250(14) 0.0044(10) 0.0053(10) 0.0035(10)
C14 0.0157(12) 0.0247(14) 0.0277(14) -0.0011(11) 0.0036(11) 0.0005(10)
C15 0.0161(12) 0.0212(13) 0.0334(15) -0.0013(11) 0.0067(11) 0.0018(10)
C16 0.0196(13) 0.0173(13) 0.0299(14) 0.0039(11) 0.0060(11) 0.0017(10)
C17 0.0137(12) 0.0193(12) 0.0246(13) 0.0011(10) 0.0057(10) 0.0027(9)
C18 0.0219(13) 0.0207(14) 0.0426(17) 0.0014(12) 0.0025(12) -0.0038(11)
C19 0.021(2) 0.035(3) 0.099(6) 0.017(4) 0.002(3) -0.007(2)
C20 0.058(5) 0.033(4) 0.079(5) -0.022(4) 0.015(4) -0.008(3)
C21 0.052(4) 0.040(4) 0.065(3) 0.018(3) -0.004(3) -0.027(3)
C19X 0.023(5) 0.027(5) 0.072(7) 0.009(7) -0.008(5) -0.011(4)
C20X 0.029(5) 0.024(5) 0.076(9) -0.010(6) 0.001(6) 0.000(3)
C21X 0.056(9) 0.050(9) 0.066(6) -0.003(6) 0.030(6) -0.032(7)
C22 0.0198(13) 0.0203(13) 0.0221(13) 0.0047(10) 0.0065(10) -0.0002(10)
C23 0.0177(12) 0.0145(11) 0.0143(11) 0.0002(9) 0.0040(9) 0.0044(9)
C24 0.0182(12) 0.0192(12) 0.0136(11) 0.0025(9) 0.0030(9) 0.0016(9)
C25 0.0219(13) 0.0149(12) 0.0175(12) -0.0001(9) 0.0007(10) 0.0016(10)
C26 0.0212(13) 0.0194(12) 0.0157(12) -0.0031(9) 0.0015(10) 0.0055(10)
C27 0.0146(12) 0.0219(13) 0.0173(12) -0.0013(10) 0.0037(9) 0.0031(9)
C28 0.0164(12) 0.0183(12) 0.0131(11) -0.0006(9) 0.0029(9) 0.0013(9)
C29 0.0272(14) 0.0248(14) 0.0255(14) -0.0085(11) 0.0013(11) 0.0101(11)
C30 0.059(2) 0.054(2) 0.0319(18) -0.0169(17) 0.0040(17) 0.030(2)
C31 0.041(2) 0.0207(15) 0.061(2) -0.0046(15) 0.0090(18) 0.0101(14)
C32 0.0261(15) 0.0321(16) 0.0459(19) -0.0085(14) 0.0082(14) 0.0133(13)
C33 0.0175(11) 0.0176(11) 0.0180(11) -0.0009(10) 0.0041(9) 0.0004(10)
C34 0.0167(12) 0.0160(12) 0.0233(13) -0.0011(10) 0.0070(10) 0.0006(9)
C35 0.0178(12) 0.0140(12) 0.0190(12) -0.0014(9) 0.0056(9) 0.0008(9)
C36 0.0186(12) 0.0156(12) 0.0223(13) -0.0017(9) 0.0067(10) 0.0017(9)
C37 0.0218(13) 0.0167(12) 0.0262(14) -0.0036(10) 0.0108(11) 0.0002(10)
C38 0.0243(14) 0.0192(13) 0.0238(13) 0.0027(10) 0.0107(11) -0.0013(10)
C39 0.0186(12) 0.0147(12) 0.0254(13) 0.0024(10) 0.0057(10) -0.0006(9)
C40 0.0235(14) 0.0312(15) 0.0312(15) 0.0021(12) 0.0155(12) 0.0037(12)
C41 0.053(2) 0.042(2) 0.068(3) 0.0096(19) 0.040(2) 0.0190(18)
C42 0.0228(16) 0.061(2) 0.043(2) 0.0078(17) 0.0141(14) -0.0074(15)
C43 0.0317(17) 0.047(2) 0.0425(19) 0.0094(16) 0.0215(15) 0.0004(15)
C44 0.0200(13) 0.0205(13) 0.0292(15) 0.0105(11) 0.0053(11) 0.0016(10)
N1 0.275(13) 0.160(8) 0.071(5) -0.058(5) -0.050(6) 0.119(9)
C45 0.112(6) 0.088(5) 0.045(3) -0.016(3) -0.020(4) 0.053(5)
C46 0.071(3) 0.064(3) 0.038(2) 0.0006(18) 0.006(2) 0.030(2)
N1X 0.15(2) 0.25(3) 0.13(2) 0.03(2) 0.088(16) 0.06(2)
C45X 0.089(11) 0.108(12) 0.064(10) 0.017(10) 0.026(7) 0.037(10)
N2 0.131(5) 0.115(5) 0.076(3) -0.011(3) -0.006(3) -0.033(4)
C47 0.061(3) 0.066(3) 0.076(3) 0.013(3) -0.006(3) -0.007(2)
C48 0.093(4) 0.110(5) 0.073(3) 0.035(3) 0.011(3) 0.031(4)
N3 0.058(3) 0.184(6) 0.081(3) -0.070(4) 0.036(2) -0.046(3)
C49 0.036(2) 0.093(3) 0.046(2) -0.023(2) 0.0173(18) 0.000(2)
C50 0.052(3) 0.078(3) 0.072(3) -0.025(3) 0.004(2) -0.004(2)
N4 0.229(17) 0.159(13) 0.101(10) 0.051(9) -0.041(10) -0.082(10)
C51 0.093(9) 0.143(11) 0.059(7) -0.002(6) 0.019(7) -0.034(8)
C52 0.101(9) 0.084(7) 0.068(7) -0.038(5) 0.007(6) 0.019(7)

loop_
_atom_type_symbol
_atom_type_description
_atom_type_scat_dispersion_real
_atom_type_scat_dispersion_imag
_atom_type_scat_source
C C 0.0033 0.0016 'International Tables Vol C Tables 4.2.6.8 and 6.1.1.4'
H H 0.0000 0.0000 'International Tables Vol C Tables 4.2.6.8 and 6.1.1.4'
N N 0.0061 0.0033 'International Tables Vol C Tables 4.2.6.8 and 6.1.1.4'
O O 0.0106 0.0060 'International Tables Vol C Tables 4.2.6.8 and 6.1.1.4'
W W -0.8490 6.8722 'International Tables Vol C Tables 4.2.6.8 and 6.1.1.4'
Cl Cl 0.1484 0.1585 'International Tables Vol C Tables 4.2.6.8 and 6.1.1.4'

loop_
_geom_angle_atom_site_label_1
_geom_angle_atom_site_label_2
_geom_angle_atom_site_label_3
_geom_angle
O4 W1 O2 97.62(8)
O4 W1 O3 84.66(8)
O2 W1 O3 84.01(8)
O4 W1 O1 84.59(8)
O2 W1 O1 83.67(8)
O3 W1 O1 162.42(8)
O4 W1 Cl2 91.08(6)
O2 W1 Cl2 171.25(6)
O3 W1 Cl2 97.78(6)
O1 W1 Cl2 96.29(6)
O4 W1 Cl1 176.94(6)
O2 W1 Cl1 85.44(6)
O3 W1 Cl1 95.59(6)
O1 W1 Cl1 95.88(6)
Cl2 W1 Cl1 85.86(3)
C1 O1 W1 127.03(16)
C12 O2 W1 143.91(17)
C23 O3 W1 126.35(15)
C34 O4 W1 179.02(19)
O1 C1 C6 118.9(2)
O1 C1 C2 120.2(3)
C6 C1 C2 120.8(3)
C3 C2 C1 118.0(3)
C3 C2 C44 118.6(3)
C1 C2 C44 123.4(3)
C2 C3 C4 122.7(3)
C2 C3 H3 118.7
C4 C3 H3 118.7
C5 C4 C3 117.4(3)
C5 C4 C7 121.3(3)
C3 C4 C7 121.2(3)
C4 C5 C6 122.8(3)
C4 C5 H5 118.6
C6 C5 H5 118.6
C5 C6 C1 118.3(3)
C5 C6 C11 119.3(3)
C1 C6 C11 122.4(3)
C9 C7 C10 108.7(4)
C9 C7 C8 109.0(4)
C10 C7 C8 107.4(4)
C9 C7 C4 107.8(3)
C10 C7 C4 111.4(3)
C8 C7 C4 112.4(3)
C7 C8 H8A 109.5
C7 C8 H8B 109.5
H8A C8 H8B 109.5
C7 C8 H8C 109.5
H8A C8 H8C 109.5
H8B C8 H8C 109.5
C7 C9 H9A 109.5
C7 C9 H9B 109.5
H9A C9 H9B 109.5
C7 C9 H9C 109.5
H9A C9 H9C 109.5
H9B C9 H9C 109.5
C7 C10 H10A 109.5
C7 C10 H10B 109.5
H10A C10 H10B 109.5
C7 C10 H10C 109.5
H10A C10 H10C 109.5
H10B C10 H10C 109.5
C6 C11 C13 116.8(2)
C6 C11 H11A 108.1
C13 C11 H11A 108.1
C6 C11 H11B 108.1
C13 C11 H11B 108.1
H11A C11 H11B 107.3
O2 C12 C17 118.8(2)
O2 C12 C13 118.8(2)
C17 C12 C13 122.4(2)
C14 C13 C12 117.6(2)
C14 C13 C11 121.7(2)
C12 C13 C11 120.2(2)
C13 C14 C15 122.0(3)
C13 C14 H14 119.0
C15 C14 H14 119.0
C14 C15 C16 117.9(3)
C14 C15 C18 121.2(3)
C16 C15 C18 120.8(3)
C17 C16 C15 122.0(3)
C17 C16 H16 119.0
C15 C16 H16 119.0
C16 C17 C12 117.8(2)
C16 C17 C22 121.6(2)
C12 C17 C22 120.3(2)
C20X C18 C21X 112.6(8)
C19 C18 C20 109.2(5)
C20X C18 C15 109.9(6)
C19 C18 C15 113.0(4)
C21X C18 C15 107.2(5)
C20 C18 C15 107.7(4)
C20X C18 C19X 110.4(8)
C21X C18 C19X 106.5(8)
C15 C18 C19X 110.0(6)
C19 C18 C21 107.5(5)
C20 C18 C21 107.1(5)
C15 C18 C21 112.2(3)
C18 C19 H19A 109.5
C18 C19 H19B 109.5
H19A C19 H19B 109.5
C18 C19 H19C 109.5
H19A C19 H19C 109.5
H19B C19 H19C 109.5
C18 C20 H20A 109.5
C18 C20 H20B 109.5
H20A C20 H20B 109.5
C18 C20 H20C 109.5
H20A C20 H20C 109.5
H20B C20 H20C 109.5
C18 C21 H21A 109.5
C18 C21 H21B 109.5
H21A C21 H21B 109.5
C18 C21 H21C 109.5
H21A C21 H21C 109.5
H21B C21 H21C 109.5
C18 C19X H19D 109.5
C18 C19X H19E 109.5
H19D C19X H19E 109.5
C18 C19X H19F 109.5
H19D C19X H19F 109.5
H19E C19X H19F 109.5
C18 C20X H20D 109.5
C18 C20X H20E 109.5
H20D C20X H20E 109.5
C18 C20X H20F 109.5
H20D C20X H20F 109.5
H20E C20X H20F 109.5
C18 C21X H21D 109.5
C18 C21X H21E 109.5
H21D C21X H21E 109.5
C18 C21X H21F 109.5
H21D C21X H21F 109.5
H21E C21X H21F 109.5
C24 C22 C17 116.2(2)
C24 C22 H22A 108.2
C17 C22 H22A 108.2
C24 C22 H22B 108.2
C17 C22 H22B 108.2
H22A C22 H22B 107.4
O3 C23 C28 119.9(2)
O3 C23 C24 118.8(2)
C28 C23 C24 121.3(2)
C25 C24 C23 118.1(2)
C25 C24 C22 120.0(2)
C23 C24 C22 121.9(2)
C24 C25 C26 122.8(2)
C24 C25 H25 118.6
C26 C25 H25 118.6
C27 C26 C25 117.1(2)
C27 C26 C29 121.5(3)
C25 C26 C29 121.4(2)
C26 C27 C28 122.9(2)
C26 C27 H27 118.6
C28 C27 H27 118.6
C27 C28 C23 117.9(2)
C27 C28 C33 118.3(2)
C23 C28 C33 123.8(2)
C31 C29 C30 109.3(3)
C31 C29 C26 111.0(3)
C30 C29 C26 108.0(2)
C31 C29 C32 107.7(3)
C30 C29 C32 108.7(3)
C26 C29 C32 112.1(2)
C29 C30 H30A 109.5
C29 C30 H30B 109.5
H30A C30 H30B 109.5
C29 C30 H30C 109.5
H30A C30 H30C 109.5
H30B C30 H30C 109.5
C29 C31 H31A 109.5
C29 C31 H31B 109.5
H31A C31 H31B 109.5
C29 C31 H31C 109.5
H31A C31 H31C 109.5
H31B C31 H31C 109.5
C29 C32 H32A 109.5
C29 C32 H32B 109.5
H32A C32 H32B 109.5
C29 C32 H32C 109.5
H32A C32 H32C 109.5
H32B C32 H32C 109.5
C28 C33 C35 112.6(2)
C28 C33 H33A 109.1
C35 C33 H33A 109.1
C28 C33 H33B 109.1
C35 C33 H33B 109.1
H33A C33 H33B 107.8
O4 C34 C39 118.2(2)
O4 C34 C35 118.0(2)
C39 C34 C35 123.7(2)
C36 C35 C34 117.1(2)
C36 C35 C33 123.9(2)
C34 C35 C33 119.0(2)
C35 C36 C37 121.7(2)
C35 C36 H36 119.2
C37 C36 H36 119.2
C36 C37 C38 118.6(2)
C36 C37 C40 118.3(2)
C38 C37 C40 123.1(3)
C39 C38 C37 121.8(3)
C39 C38 H38 119.1
C37 C38 H38 119.1
C38 C39 C34 116.9(2)
C38 C39 C44 124.6(2)
C34 C39 C44 118.4(2)
C43 C40 C37 112.2(3)
C43 C40 C41 109.0(3)
C37 C40 C41 108.4(3)
C43 C40 C42 108.5(3)
C37 C40 C42 109.6(2)
C41 C40 C42 109.2(3)
C40 C41 H41A 109.5
C40 C41 H41B 109.5
H41A C41 H41B 109.5
C40 C41 H41C 109.5
H41A C41 H41C 109.5
H41B C41 H41C 109.5
C40 C42 H42A 109.5
C40 C42 H42B 109.5
H42A C42 H42B 109.5
C40 C42 H42C 109.5
H42A C42 H42C 109.5
H42B C42 H42C 109.5
C40 C43 H43A 109.5
C40 C43 H43B 109.5
H43A C43 H43B 109.5
C40 C43 H43C 109.5
H43A C43 H43C 109.5
H43B C43 H43C 109.5
C39 C44 C2 113.5(2)
C39 C44 H44A 108.9
C2 C44 H44A 108.9
C39 C44 H44B 108.9
C2 C44 H44B 108.9
H44A C44 H44B 107.7
N1 C45 C46 179.6(14)
C45 C46 H46A 109.5
C45 C46 H46B 109.5
H46A C46 H46B 109.5
C45 C46 H46C 109.5
H46A C46 H46C 109.5
H46B C46 H46C 109.5
C45X C46 H46D 109.5
C45X C46 H46E 109.5
H46D C46 H46E 109.5
C45X C46 H46F 109.5
H46D C46 H46F 109.5
H46E C46 H46F 109.5
N1X C45X C46 176(4)
N2 C47 C48 178.7(7)
C47 C48 H48A 109.5
C47 C48 H48B 109.5
H48A C48 H48B 109.5
C47 C48 H48C 109.5
H48A C48 H48C 109.5
H48B C48 H48C 109.5
N3 C49 C50 179.4(8)
C49 C50 H50A 109.5
C49 C50 H50B 109.5
H50A C50 H50B 109.5
C49 C50 H50C 109.5
H50A C50 H50C 109.5
H50B C50 H50C 109.5
N4 C51 C52 161.5(17)
C51 C52 H52A 109.5
C51 C52 H52B 109.5
H52A C52 H52B 109.5
C51 C52 H52C 109.5
H52A C52 H52C 109.5
H52B C52 H52C 109.5

loop_
_geom_bond_atom_site_label_1
_geom_bond_atom_site_label_2
_geom_bond_distance
W1 O4 1.8447(19)
W1 O2 1.8892(19)
W1 O3 1.8975(18)
W1 O1 1.8979(19)
W1 Cl2 2.3308(7)
W1 Cl1 2.3431(7)
O1 C1 1.380(3)
O2 C12 1.356(3)
O3 C23 1.383(3)
O4 C34 1.341(3)
C1 C6 1.407(4)
C1 C2 1.408(4)
C2 C3 1.394(4)
C2 C44 1.519(4)
C3 C4 1.394(4)
C3 H3 0.9500
C4 C5 1.389(4)
C4 C7 1.534(5)
C5 C6 1.389(4)
C5 H5 0.9500
C6 C11 1.514(4)
C7 C9 1.517(6)
C7 C10 1.520(6)
C7 C8 1.523(6)
C8 H8A 0.9800
C8 H8B 0.9800
C8 H8C 0.9800
C9 H9A 0.9800
C9 H9B 0.9800
C9 H9C 0.9800
C10 H10A 0.9800
C10 H10B 0.9800
C10 H10C 0.9800
C11 C13 1.516(4)
C11 H11A 0.9900
C11 H11B 0.9900
C12 C17 1.396(4)
C12 C13 1.396(4)
C13 C14 1.393(4)
C14 C15 1.400(4)
C14 H14 0.9500
C15 C16 1.400(4)
C15 C18 1.536(4)
C16 C17 1.390(4)
C16 H16 0.9500
C17 C22 1.520(4)
C18 C20X 1.477(10)
C18 C19 1.507(6)
C18 C21X 1.521(10)
C18 C20 1.532(7)
C18 C19X 1.544(10)
C18 C21 1.558(6)
C19 H19A 0.9800
C19 H19B 0.9800
C19 H19C 0.9800
C20 H20A 0.9800
C20 H20B 0.9800
C20 H20C 0.9800
C21 H21A 0.9800
C21 H21B 0.9800
C21 H21C 0.9800
C19X H19D 0.9800
C19X H19E 0.9800
C19X H19F 0.9800
C20X H20D 0.9800
C20X H20E 0.9800
C20X H20F 0.9800
C21X H21D 0.9800
C21X H21E 0.9800
C21X H21F 0.9800
C22 C24 1.517(4)
C22 H22A 0.9900
C22 H22B 0.9900
C23 C28 1.400(4)
C23 C24 1.404(4)
C24 C25 1.391(4)
C25 C26 1.394(4)
C25 H25 0.9500
C26 C27 1.394(4)
C26 C29 1.532(4)
C27 C28 1.398(3)
C27 H27 0.9500
C28 C33 1.510(4)
C29 C31 1.530(5)
C29 C30 1.531(4)
C29 C32 1.536(4)
C30 H30A 0.9800
C30 H30B 0.9800
C30 H30C 0.9800
C31 H31A 0.9800
C31 H31B 0.9800
C31 H31C 0.9800
C32 H32A 0.9800
C32 H32B 0.9800
C32 H32C 0.9800
C33 C35 1.511(4)
C33 H33A 0.9900
C33 H33B 0.9900
C34 C39 1.393(4)
C34 C35 1.396(4)
C35 C36 1.384(4)
C36 C37 1.401(4)
C36 H36 0.9500
C37 C38 1.402(4)
C37 C40 1.526(4)
C38 C39 1.386(4)
C38 H38 0.9500
C39 C44 1.519(4)
C40 C43 1.526(4)
C40 C41 1.534(5)
C40 C42 1.535(5)
C41 H41A 0.9800
C41 H41B 0.9800
C41 H41C 0.9800
C42 H42A 0.9800
C42 H42B 0.9800
C42 H42C 0.9800
C43 H43A 0.9800
C43 H43B 0.9800
C43 H43C 0.9800
C44 H44A 0.9900
C44 H44B 0.9900
N1 C45 1.119(8)
C45 C46 1.413(7)
C46 C45X 1.423(13)
C46 H46A 0.9800
C46 H46B 0.9800
C46 H46C 0.9800
C46 H46D 0.9800
C46 H46E 0.9800
C46 H46F 0.9800
N1X C45X 1.118(14)
N2 C47 1.098(6)
C47 C48 1.441(7)
C48 H48A 0.9800
C48 H48B 0.9800
C48 H48C 0.9800
N3 C49 1.111(5)
C49 C50 1.437(6)
C50 H50A 0.9800
C50 H50B 0.9800
C50 H50C 0.9800
N4 C51 1.131(12)
C51 C52 1.449(12)
C52 H52A 0.9800
C52 H52B 0.9800
C52 H52C 0.9800

loop_
_geom_torsion_atom_site_label_1
_geom_torsion_atom_site_label_2
_geom_torsion_atom_site_label_3
_geom_torsion_atom_site_label_4
_geom_torsion
O4 W1 O1 C1 -57.3(2)
O2 W1 O1 C1 41.0(2)
O3 W1 O1 C1 -4.7(4)
Cl2 W1 O1 C1 -147.8(2)
Cl1 W1 O1 C1 125.8(2)
O4 W1 O2 C12 -179.8(3)
O3 W1 O2 C12 -96.0(3)
O1 W1 O2 C12 96.6(3)
Cl1 W1 O2 C12 0.1(3)
O4 W1 O3 C23 57.3(2)
O2 W1 O3 C23 -40.99(19)
O1 W1 O3 C23 4.8(4)
Cl2 W1 O3 C23 147.64(19)
Cl1 W1 O3 C23 -125.79(19)
W1 O1 C1 C6 -88.2(3)
W1 O1 C1 C2 90.0(3)
O1 C1 C2 C3 -179.7(2)
C6 C1 C2 C3 -1.6(4)
O1 C1 C2 C44 -1.2(4)
C6 C1 C2 C44 176.9(2)
C1 C2 C3 C4 0.8(4)
C44 C2 C3 C4 -177.8(3)
C2 C3 C4 C5 0.4(4)
C2 C3 C4 C7 -175.3(3)
C3 C4 C5 C6 -0.8(4)
C7 C4 C5 C6 174.9(3)
C4 C5 C6 C1 0.0(4)
C4 C5 C6 C11 -178.3(3)
O1 C1 C6 C5 179.4(2)
C2 C1 C6 C5 1.2(4)
O1 C1 C6 C11 -2.4(4)
C2 C1 C6 C11 179.4(2)
C5 C4 C7 C9 -82.7(5)
C3 C4 C7 C9 92.8(4)
C5 C4 C7 C10 36.5(5)
C3 C4 C7 C10 -148.0(4)
C5 C4 C7 C8 157.1(4)
C3 C4 C7 C8 -27.4(5)
C5 C6 C11 C13 -85.2(3)
C1 C6 C11 C13 96.7(3)
W1 O2 C12 C17 88.2(3)
W1 O2 C12 C13 -90.7(3)
O2 C12 C13 C14 -176.1(2)
C17 C12 C13 C14 5.0(4)
O2 C12 C13 C11 11.8(4)
C17 C12 C13 C11 -167.0(3)
C6 C11 C13 C14 130.1(3)
C6 C11 C13 C12 -58.2(4)
C12 C13 C14 C15 -2.7(4)
C11 C13 C14 C15 169.2(3)
C13 C14 C15 C16 -0.5(4)
C13 C14 C15 C18 178.9(3)
C14 C15 C16 C17 1.7(4)
C18 C15 C16 C17 -177.7(3)
C15 C16 C17 C12 0.4(4)
C15 C16 C17 C22 -173.6(3)
O2 C12 C17 C16 177.2(2)
C13 C12 C17 C16 -3.9(4)
O2 C12 C17 C22 -8.7(4)
C13 C12 C17 C22 170.2(2)
C14 C15 C18 C20X -111.0(9)
C16 C15 C18 C20X 68.4(9)
C14 C15 C18 C19 40.8(7)
C16 C15 C18 C19 -139.7(6)
C14 C15 C18 C21X 126.3(10)
C16 C15 C18 C21X -54.3(10)
C14 C15 C18 C20 -79.9(6)
C16 C15 C18 C20 99.6(6)
C14 C15 C18 C19X 10.8(9)
C16 C15 C18 C19X -169.8(9)
C14 C15 C18 C21 162.5(5)
C16 C15 C18 C21 -18.0(6)
C16 C17 C22 C24 -130.3(3)
C12 C17 C22 C24 55.9(3)
W1 O3 C23 C28 -90.0(3)
W1 O3 C23 C24 87.4(3)
O3 C23 C24 C25 -176.9(2)
C28 C23 C24 C25 0.5(4)
O3 C23 C24 C22 4.7(4)
C28 C23 C24 C22 -177.9(2)
C17 C22 C24 C25 83.1(3)
C17 C22 C24 C23 -98.6(3)
C23 C24 C25 C26 -0.5(4)
C22 C24 C25 C26 177.9(2)
C24 C25 C26 C27 -0.1(4)
C24 C25 C26 C29 177.7(2)
C25 C26 C27 C28 0.6(4)
C29 C26 C27 C28 -177.1(2)
C26 C27 C28 C23 -0.6(4)
C26 C27 C28 C33 177.0(2)
O3 C23 C28 C27 177.4(2)
C24 C23 C28 C27 0.1(4)
O3 C23 C28 C33 -0.1(4)
C24 C23 C28 C33 -177.5(2)
C27 C26 C29 C31 -147.7(3)
C25 C26 C29 C31 34.7(4)
C27 C26 C29 C30 92.5(3)
C25 C26 C29 C30 -85.1(4)
C27 C26 C29 C32 -27.2(4)
C25 C26 C29 C32 155.2(3)
C27 C28 C33 C35 -78.7(3)
C23 C28 C33 C35 98.8(3)
O4 C34 C35 C36 -174.9(2)
C39 C34 C35 C36 5.1(4)
O4 C34 C35 C33 5.9(4)
C39 C34 C35 C33 -174.1(2)
C28 C33 C35 C36 108.3(3)
C28 C33 C35 C34 -72.5(3)
C34 C35 C36 C37 -1.7(4)
C33 C35 C36 C37 177.4(2)
C35 C36 C37 C38 -1.5(4)
C35 C36 C37 C40 178.6(2)
C36 C37 C38 C39 1.7(4)
C40 C37 C38 C39 -178.4(3)
C37 C38 C39 C34 1.4(4)
C37 C38 C39 C44 -176.4(3)
O4 C34 C39 C38 175.1(2)
C35 C34 C39 C38 -4.9(4)
O4 C34 C39 C44 -7.0(4)
C35 C34 C39 C44 173.0(2)
C36 C37 C40 C43 172.8(3)
C38 C37 C40 C43 -7.2(4)
C36 C37 C40 C41 -66.8(4)
C38 C37 C40 C41 113.2(3)
C36 C37 C40 C42 52.3(4)
C38 C37 C40 C42 -127.7(3)
C38 C39 C44 C2 -108.7(3)
C34 C39 C44 C2 73.6(3)
C3 C2 C44 C39 81.0(3)
C1 C2 C44 C39 -97.5(3)
